data_4120329
loop_
_publ_author_name
'Zaozao Qiu'
'Yangjian Quan'
'Zuowei Xie'

_publ_section_title
;
 Palladium-Catalyzed Selective Fluorination of o-Carboranes
;
_journal_name_full 'Journal of the American Chemical Society'
_journal_page_first 12192
_journal_page_last 12195
_journal_paper_doi 10.1021/ja405808t
_journal_volume 135
_journal_year 2013
_chemical_formula_sum 'C6 H18 B10 F2'
_chemical_formula_weight 236.30
_chemical_name_systematic
; 
 ? 
;
_space_group_IT_number 36
_symmetry_cell_setting orthorhombic
_symmetry_space_group_name_Hall 'C 2c -2'
_symmetry_space_group_name_H-M 'C m c 21'
_atom_sites_solution_hydrogens geom
_atom_sites_solution_primary direct
_atom_sites_solution_secondary difmap
_audit_creation_method SHELXL-97
_cell_angle_alpha 90.00
_cell_angle_beta 90.00
_cell_angle_gamma 90.00
_cell_formula_units_Z 4
_cell_length_a 10.3580(8)
_cell_length_b 10.9827(8)
_cell_length_c 12.1927(9)
_cell_measurement_reflns_used 352
_cell_measurement_temperature 296(2)
_cell_measurement_theta_max 15
_cell_measurement_theta_min 15
_cell_volume 1387.03(18)
_computing_cell_refinement 'BRUKER KAPPA APEXII DUO DIFFRACTOMETER'
_computing_data_collection 'BRUKER KAPPA APEXII DUO DIFFRACTOMETER'
_computing_data_reduction 'BRUKER KAPPA APEXII DUO DIFFRACTOMETER'
_computing_molecular_graphics 'SIEMENS SHELXTL'
_computing_publication_material 'SIEMENS SHELXTL'
_computing_structure_refinement 'SHELXL-97 (Sheldrick, 2008)'
_computing_structure_solution 'SHELXS-97 (Sheldrick, 2008)'
_diffrn_ambient_temperature 296(2)
_diffrn_measured_fraction_theta_full 1.000
_diffrn_measured_fraction_theta_max 1.000
_diffrn_measurement_device_type 'BRUKER KAPPA APEXII DUO DIFFRACTOMETER'
_diffrn_measurement_method 'PHI & OMEGA SCAN'
_diffrn_radiation_monochromator graphite
_diffrn_radiation_source 'fine-focus sealed tube'
_diffrn_radiation_type MoK\a
_diffrn_radiation_wavelength 0.71073
_diffrn_reflns_av_R_equivalents 0.0718
_diffrn_reflns_av_sigmaI/netI 0.0660
_diffrn_reflns_limit_h_max 12
_diffrn_reflns_limit_h_min -12
_diffrn_reflns_limit_k_max 13
_diffrn_reflns_limit_k_min -13
_diffrn_reflns_limit_l_max 14
_diffrn_reflns_limit_l_min -14
_diffrn_reflns_number 6151
_diffrn_reflns_theta_full 25.24
_diffrn_reflns_theta_max 25.24
_diffrn_reflns_theta_min 2.70
_exptl_absorpt_coefficient_mu 0.072
_exptl_absorpt_correction_T_max 0.7103
_exptl_absorpt_correction_T_min 0.5617
_exptl_absorpt_correction_type multi-scan
_exptl_crystal_colour colourless
_exptl_crystal_density_diffrn 1.132
_exptl_crystal_description block
_exptl_crystal_F_000 488
_exptl_crystal_size_max 0.50
_exptl_crystal_size_mid 0.40
_exptl_crystal_size_min 0.30
_refine_diff_density_max 0.188
_refine_diff_density_min -0.162
_refine_diff_density_rms 0.060
_refine_ls_extinction_method none
_refine_ls_goodness_of_fit_ref 1.099
_refine_ls_hydrogen_treatment riding
_refine_ls_matrix_type full
_refine_ls_number_parameters 94
_refine_ls_number_reflns 1325
_refine_ls_number_restraints 1
_refine_ls_restrained_S_all 1.098
_refine_ls_R_factor_all 0.0636
_refine_ls_R_factor_gt 0.0566
_refine_ls_shift/su_max 0.000
_refine_ls_shift/su_mean 0.000
_refine_ls_structure_factor_coef Fsqd
_refine_ls_weighting_details 'calc w=1/[\s^2^(Fo^2^)+(0.0962P)^2^+0.1668P] where P=(Fo^2^+2Fc^2^)/3'
_refine_ls_weighting_scheme calc
_refine_ls_wR_factor_gt 0.1505
_refine_ls_wR_factor_ref 0.1594
_reflns_number_gt 1154
_reflns_number_total 1325
_reflns_threshold_expression >2sigma(I)
_cod_data_source_file ja405808t_si_001_7.cif
_cod_data_source_block 4q
_cod_database_code 4120329

loop_
_symmetry_equiv_pos_as_xyz
'x, y, z'
'-x, -y, z+1/2'
'x, -y, z+1/2'
'-x, y, z'
'x+1/2, y+1/2, z'
'-x+1/2, -y+1/2, z+1/2'
'x+1/2, -y+1/2, z+1/2'
'-x+1/2, y+1/2, z'

loop_
_atom_site_label
_atom_site_type_symbol
_atom_site_fract_x
_atom_site_fract_y
_atom_site_fract_z
_atom_site_U_iso_or_equiv
_atom_site_adp_type
_atom_site_occupancy
_atom_site_symmetry_multiplicity
_atom_site_calc_flag
_atom_site_refinement_flags
F1 F 0.25141(13) 0.34910(15) 0.25412(18) 0.0836(6) Uani 1 1 d .
C1 C 0.0000 0.1057(3) 0.3702(3) 0.0444(7) Uani 1 2 d S
C2 C 0.0000 0.2121(3) 0.4698(2) 0.0469(7) Uani 1 2 d S
C11 C 0.0000 -0.0279(3) 0.4027(4) 0.0719(11) Uani 1 2 d S
H11A H -0.0822 -0.0632 0.3852 0.108 Uiso 0.50 1 calc PR
H11B H 0.0155 -0.0349 0.4800 0.108 Uiso 0.50 1 calc PR
H11C H 0.0667 -0.0698 0.3632 0.108 Uiso 0.50 1 calc PR
C12 C 0.0000 0.1724(4) 0.5893(3) 0.0755(13) Uani 1 2 d S
H12A H -0.0819 0.1915 0.6219 0.113 Uiso 0.50 1 calc PR
H12B H 0.0673 0.2144 0.6280 0.113 Uiso 0.50 1 calc PR
H12C H 0.0146 0.0862 0.5935 0.113 Uiso 0.50 1 calc PR
C13 C 0.0000 0.5397(3) 0.2869(4) 0.0704(10) Uani 1 2 d S
H13A H 0.0000 0.5861 0.3537 0.106 Uiso 1 2 calc SR
H13B H -0.0757 0.5592 0.2450 0.106 Uiso 0.50 1 calc PR
H13C H 0.0757 0.5592 0.2450 0.106 Uiso 0.50 1 calc PR
C14 C 0.0000 0.3199(4) 0.0821(3) 0.0794(13) Uani 1 2 d S
H14A H 0.0000 0.2472 0.0384 0.119 Uiso 1 2 calc SR
H14B H 0.0757 0.3670 0.0658 0.119 Uiso 0.50 1 calc PR
H14C H -0.0757 0.3670 0.0658 0.119 Uiso 0.50 1 calc PR
B3 B 0.1368(2) 0.1873(2) 0.3947(2) 0.0508(6) Uani 1 1 d .
H3 H 0.2257 0.1477 0.4288 0.061 Uiso 1 1 calc R
B4 B 0.0844(2) 0.1542(2) 0.2598(2) 0.0471(6) Uani 1 1 d .
H4 H 0.1396 0.0938 0.2053 0.057 Uiso 1 1 calc R
B5 B 0.0847(2) 0.3355(2) 0.4292(2) 0.0487(6) Uani 1 1 d .
H5 H 0.1405 0.3935 0.4854 0.058 Uiso 1 1 calc R
B6 B 0.1381(2) 0.3035(2) 0.2942(2) 0.0484(6) Uani 1 1 d .
B7 B 0.0000 0.2841(3) 0.2091(3) 0.0482(8) Uani 1 2 d S
B8 B 0.0000 0.3987(3) 0.3153(3) 0.0473(8) Uani 1 2 d S

loop_
_atom_site_aniso_label
_atom_site_aniso_U_11
_atom_site_aniso_U_22
_atom_site_aniso_U_33
_atom_site_aniso_U_23
_atom_site_aniso_U_13
_atom_site_aniso_U_12
F1 0.0591(8) 0.0899(11) 0.1018(12) -0.0014(11) 0.0315(8) -0.0279(7)
C1 0.0452(15) 0.0389(15) 0.0491(16) 0.0065(13) 0.000 0.000
C2 0.0490(16) 0.0525(17) 0.0392(15) 0.0032(13) 0.000 0.000
C11 0.092(2) 0.0402(19) 0.083(3) 0.0109(18) 0.000 0.000
C12 0.101(3) 0.081(3) 0.045(2) 0.0164(18) 0.000 0.000
C13 0.098(3) 0.0448(18) 0.068(2) 0.0069(17) 0.000 0.000
C14 0.123(4) 0.071(3) 0.0434(18) 0.0047(18) 0.000 0.000
B3 0.0356(11) 0.0564(14) 0.0604(15) 0.0052(12) -0.0048(12) 0.0017(10)
B4 0.0464(12) 0.0417(11) 0.0532(13) -0.0030(11) 0.0086(11) 0.0044(9)
B5 0.0452(13) 0.0546(14) 0.0463(13) -0.0045(11) -0.0053(10) -0.0061(10)
B6 0.0397(12) 0.0474(12) 0.0580(14) -0.0003(11) 0.0102(11) -0.0082(10)
B7 0.061(2) 0.0405(18) 0.0430(17) 0.0036(15) 0.000 0.000
B8 0.0506(17) 0.0430(18) 0.0483(18) -0.0047(15) 0.000 0.000

loop_
_atom_type_symbol
_atom_type_description
_atom_type_scat_dispersion_real
_atom_type_scat_dispersion_imag
_atom_type_scat_source
C C 0.0033 0.0016 'International Tables Vol C Tables 4.2.6.8 and 6.1.1.4'
H H 0.0000 0.0000 'International Tables Vol C Tables 4.2.6.8 and 6.1.1.4'
B B 0.0013 0.0007 'International Tables Vol C Tables 4.2.6.8 and 6.1.1.4'
F F 0.0171 0.0103 'International Tables Vol C Tables 4.2.6.8 and 6.1.1.4'

loop_
_geom_angle_atom_site_label_1
_geom_angle_atom_site_label_2
_geom_angle_atom_site_label_3
_geom_angle
_geom_angle_site_symmetry_1
_geom_angle_site_symmetry_3
C11 C1 C2 118.8(3) . .
C11 C1 B4 120.8(2) . 4
C2 C1 B4 110.80(18) . 4
C11 C1 B4 120.8(2) . .
C2 C1 B4 110.80(18) . .
B4 C1 B4 62.2(2) 4 .
C11 C1 B3 117.54(14) . .
C2 C1 B3 60.59(14) . .
B4 C1 B3 113.8(2) 4 .
B4 C1 B3 62.84(14) . .
C11 C1 B3 117.54(14) . 4
C2 C1 B3 60.59(14) . 4
B4 C1 B3 62.85(14) 4 4
B4 C1 B3 113.8(2) . 4
B3 C1 B3 112.6(2) . 4
C12 C2 C1 119.4(3) . .
C12 C2 B5 120.7(2) . 4
C1 C2 B5 110.20(19) . 4
C12 C2 B5 120.7(2) . .
C1 C2 B5 110.20(19) . .
B5 C2 B5 62.6(2) 4 .
C12 C2 B3 117.88(15) . 4
C1 C2 B3 60.23(13) . 4
B5 C2 B3 62.63(13) 4 4
B5 C2 B3 113.7(2) . 4
C12 C2 B3 117.88(15) . .
C1 C2 B3 60.23(13) . .
B5 C2 B3 113.7(2) 4 .
B5 C2 B3 62.63(13) . .
B3 C2 B3 112.0(2) 4 .
C1 B3 C2 59.19(17) . .
C1 B3 B5 105.80(17) . .
C2 B3 B5 58.13(15) . .
C1 B3 B6 105.34(17) . .
C2 B3 B6 105.20(17) . .
B5 B3 B6 60.14(14) . .
C1 B3 B4 58.24(15) . .
C2 B3 B4 106.03(15) . .
B5 B3 B4 108.46(17) . .
B6 B3 B4 60.47(13) . .
C1 B4 B4 58.88(10) . 4
C1 B4 B3 58.91(14) . .
B4 B4 B3 107.88(10) 4 .
C1 B4 B6 105.31(18) . .
B4 B4 B6 108.20(10) 4 .
B3 B4 B6 59.77(13) . .
C1 B4 B7 105.95(15) . .
B4 B4 B7 60.66(9) 4 .
B3 B4 B7 107.97(17) . .
B6 B4 B7 59.91(13) . .
C2 B5 B5 58.71(10) . 4
C2 B5 B3 59.25(13) . .
B5 B5 B3 107.80(10) 4 .
C2 B5 B6 105.99(17) . .
B5 B5 B6 108.21(11) 4 .
B3 B5 B6 60.02(14) . .
C2 B5 B8 106.56(16) . .
B5 B5 B8 60.54(10) 4 .
B3 B5 B8 108.87(18) . .
B6 B5 B8 60.47(14) . .
F1 B6 B3 121.2(2) . .
F1 B6 B5 121.9(2) . .
B3 B6 B5 59.84(14) . .
F1 B6 B7 121.7(2) . .
B3 B6 B7 108.12(18) . .
B5 B6 B7 108.32(17) . .
F1 B6 B4 121.42(19) . .
B3 B6 B4 59.77(15) . .
B5 B6 B4 107.68(17) . .
B7 B6 B4 60.10(16) . .
F1 B6 B8 121.6(2) . .
B3 B6 B8 108.42(18) . .
B5 B6 B8 60.09(16) . .
B7 B6 B8 60.74(17) . .
B4 B6 B8 108.74(17) . .
C14 B7 B6 122.38(14) . .
C14 B7 B6 122.38(14) . 4
B6 B7 B6 106.9(2) . 4
C14 B7 B4 122.2(2) . .
B6 B7 B4 60.00(12) . .
B6 B7 B4 106.7(2) 4 .
C14 B7 B4 122.2(2) . 4
B6 B7 B4 106.7(2) . 4
B6 B7 B4 60.00(12) 4 4
B4 B7 B4 58.68(19) . 4
C14 B7 B8 121.6(3) . .
B6 B7 B8 59.90(14) . .
B6 B7 B8 59.90(14) 4 .
B4 B7 B8 108.0(2) . .
B4 B7 B8 108.0(2) 4 .
C13 B8 B5 123.3(2) . .
C13 B8 B5 123.3(2) . 4
B5 B8 B5 58.93(19) . 4
C13 B8 B6 122.59(15) . .
B5 B8 B6 59.43(14) . .
B5 B8 B6 106.1(2) 4 .
C13 B8 B6 122.59(15) . 4
B5 B8 B6 106.1(2) . 4
B5 B8 B6 59.44(14) 4 4
B6 B8 B6 106.1(2) . 4
C13 B8 B7 121.6(3) . .
B5 B8 B7 106.7(2) . .
B5 B8 B7 106.7(2) 4 .
B6 B8 B7 59.36(14) . .
B6 B8 B7 59.36(14) 4 .

loop_
_geom_bond_atom_site_label_1
_geom_bond_atom_site_label_2
_geom_bond_distance
_geom_bond_site_symmetry_2
F1 B6 1.366(2) .
C1 C11 1.519(4) .
C1 C2 1.685(5) .
C1 B4 1.691(4) 4
C1 B4 1.691(4) .
C1 B3 1.703(3) .
C1 B3 1.703(3) 4
C2 C12 1.521(4) .
C2 B5 1.689(3) 4
C2 B5 1.689(3) .
C2 B3 1.709(3) 4
C2 B3 1.709(3) .
C13 B8 1.587(5) .
C14 B7 1.598(5) .
B3 B5 1.766(3) .
B3 B6 1.769(3) .
B3 B4 1.769(4) .
B4 B4 1.748(4) 4
B4 B6 1.782(3) .
B4 B7 1.784(4) .
B5 B5 1.754(4) 4
B5 B6 1.771(4) .
B5 B8 1.783(4) .
B6 B7 1.780(3) .
B6 B8 1.790(3) .
B7 B6 1.780(3) 4
B7 B4 1.784(4) 4
B7 B8 1.805(5) .
B8 B5 1.783(4) 4
B8 B6 1.790(3) 4
